data_2229381
loop_
_publ_author_name
'Zhang, Li-Dan'
'Gao, Chao'
'Song, Xue-Jiao'
'Yu, Luo-Ting'

_publ_section_title
;
 <i>N</i>-[(4-Carbamoylphenyl)carbamothioyl]-2,3,4,5-tetrafluorobenzamide
;
_journal_coeditor_code GK2335
_journal_issue 3
_journal_name_full 'Acta Crystallographica Section E'
_journal_page_first o688
_journal_paper_doi 10.1107/S1600536811005915
_journal_volume 67
_journal_year 2011
_chemical_formula_iupac 'C15 H9 F4 N3 O2 S'
_chemical_formula_moiety 'C15 H9 F4 N3 O2 S'
_chemical_formula_sum 'C15 H9 F4 N3 O2 S'
_chemical_formula_weight 371.31
_chemical_name_systematic
;
<i>N</i>-[(4-Carbamoylphenyl)carbamothioyl]-2,3,4,5-tetrafluorobenzamide
;
_space_group_IT_number 14
_symmetry_cell_setting monoclinic
_symmetry_space_group_name_Hall '-P 2ybc'
_symmetry_space_group_name_H-M 'P 1 21/c 1'
_atom_sites_solution_hydrogens geom
_atom_sites_solution_primary direct
_atom_sites_solution_secondary difmap
_audit_creation_method SHELXL-97
_cell_angle_alpha 90.00
_cell_angle_beta 95.554(3)
_cell_angle_gamma 90.00
_cell_formula_units_Z 4
_cell_length_a 7.4246(3)
_cell_length_b 20.3368(7)
_cell_length_c 9.8954(4)
_cell_measurement_reflns_used 3669
_cell_measurement_temperature 294(2)
_cell_measurement_theta_max 29.23
_cell_measurement_theta_min 3.28
_cell_volume 1487.12(10)
_computing_cell_refinement
;
CrysAlis PRO (Oxford Diffraction, 2006)
;
_computing_data_collection
;
CrysAlis PRO (Oxford Diffraction, 2006)
;
_computing_data_reduction
;
CrysAlis PRO (Oxford Diffraction, 2006)
;
_computing_molecular_graphics
;
OLEX2 (Dolomanov <i>et al.</i>, 2009) and Mercury (Macrae <i>et al.</i>,
2006)
;
_computing_publication_material
;
OLEX2 (Dolomanov <i>et al.</i>, 2009)
;
_computing_structure_refinement 'SHELXL97 (Sheldrick, 2008)'
_computing_structure_solution 'SHELXS97 (Sheldrick, 2008)'
_diffrn_ambient_temperature 294.0
_diffrn_detector_area_resol_mean 16.0874
_diffrn_measured_fraction_theta_full 0.997
_diffrn_measured_fraction_theta_max 0.997
_diffrn_measurement_device_type
;
Oxford Diffraction Xcalibur E CCD
diffractometer
;
_diffrn_measurement_method '\w scans'
_diffrn_radiation_monochromator graphite
_diffrn_radiation_source 'fine-focus sealed tube'
_diffrn_radiation_type 'Mo K\a'
_diffrn_radiation_wavelength 0.7107
_diffrn_reflns_av_R_equivalents 0.0144
_diffrn_reflns_av_sigmaI/netI 0.0257
_diffrn_reflns_limit_h_max 9
_diffrn_reflns_limit_h_min -9
_diffrn_reflns_limit_k_max 21
_diffrn_reflns_limit_k_min -25
_diffrn_reflns_limit_l_max 12
_diffrn_reflns_limit_l_min -11
_diffrn_reflns_number 6598
_diffrn_reflns_theta_full 26.37
_diffrn_reflns_theta_max 26.37
_diffrn_reflns_theta_min 3.41
_exptl_absorpt_coefficient_mu 0.280
_exptl_absorpt_correction_T_max 1.0
_exptl_absorpt_correction_T_min 0.860
_exptl_absorpt_correction_type multi-scan
_exptl_absorpt_process_details
;
(CrysAlis PRO; Oxford Diffraction, 2006)
;
_exptl_crystal_colour colourless
_exptl_crystal_density_diffrn 1.658
_exptl_crystal_density_method 'not measured'
_exptl_crystal_description block
_exptl_crystal_F_000 752
_exptl_crystal_size_max 0.38
_exptl_crystal_size_mid 0.30
_exptl_crystal_size_min 0.26
_refine_diff_density_max 0.312
_refine_diff_density_min -0.343
_refine_ls_extinction_method none
_refine_ls_goodness_of_fit_ref 1.127
_refine_ls_hydrogen_treatment constr
_refine_ls_matrix_type full
_refine_ls_number_parameters 226
_refine_ls_number_reflns 3031
_refine_ls_number_restraints 0
_refine_ls_restrained_S_all 1.127
_refine_ls_R_factor_all 0.0511
_refine_ls_R_factor_gt 0.0358
_refine_ls_shift/su_max 0.000
_refine_ls_shift/su_mean 0.000
_refine_ls_structure_factor_coef Fsqd
_refine_ls_weighting_details 'calc w=1/[\s^2^(Fo^2^)+(0.0560P)^2^] where P=(Fo^2^+2Fc^2^)/3'
_refine_ls_weighting_scheme calc
_refine_ls_wR_factor_gt 0.0989
_refine_ls_wR_factor_ref 0.1028
_reflns_number_gt 2263
_reflns_number_total 3031
_reflns_threshold_expression I>2\s(I)
_cod_data_source_file gk2335.cif
_cod_data_source_block I
_cod_original_cell_volume 1487.12(9)
_cod_original_sg_symbol_H-M 'P 21/c'
_cod_database_code 2229381
_cod_database_fobs_code 2229381

loop_
_space_group_symop_id
_space_group_symop_operation_xyz
1 'x, y, z'
2 '-x, y+1/2, -z+1/2'
3 '-x, -y, -z'
4 'x, -y-1/2, z-1/2'

loop_
_atom_site_type_symbol
_atom_site_label
_atom_site_fract_x
_atom_site_fract_y
_atom_site_fract_z
_atom_site_U_iso_or_equiv
_atom_site_adp_type
_atom_site_calc_flag
_atom_site_refinement_flags
_atom_site_occupancy
_atom_site_disorder_assembly
_atom_site_disorder_group
S S1 0.41600(7) 0.40876(2) 0.28889(6) 0.05125(18) Uani d . 1 . .
F F 0.98701(18) 0.10215(6) -0.07009(12) 0.0623(4) Uani d . 1 . .
F F1 0.66951(14) 0.21050(5) 0.34645(9) 0.0445(3) Uani d . 1 . .
F F2 0.72451(16) 0.08149(5) 0.33952(12) 0.0543(3) Uani d . 1 . .
F F3 0.87569(17) 0.02540(5) 0.12899(13) 0.0635(4) Uani d . 1 . .
O O1 0.66762(17) 0.73716(6) 0.33958(11) 0.0386(3) Uani d . 1 . .
O O2 0.91223(18) 0.33325(6) 0.09914(14) 0.0471(3) Uani d . 1 . .
N N1 0.7405(2) 0.75363(7) 0.12865(14) 0.0434(4) Uani d . 1 . .
H H1B 0.7340 0.7956 0.1382 0.052 Uiso calc R 1 . .
H H1A 0.7683 0.7373 0.0532 0.052 Uiso calc R 1 . .
N N2 0.7175(2) 0.43553(7) 0.17165(14) 0.0390(4) Uani d . 1 . .
H H2 0.8046 0.4200 0.1300 0.047 Uiso calc R 1 . .
N N3 0.64026(19) 0.32604(7) 0.18763(14) 0.0356(3) Uani d . 1 . .
H H3 0.5580 0.2981 0.2036 0.043 Uiso calc R 1 . .
C C1 0.7076(2) 0.71401(8) 0.23066(16) 0.0304(4) Uani d . 1 . .
C C2 0.7164(2) 0.64135(8) 0.21097(16) 0.0286(4) Uani d . 1 . .
C C3 0.7548(3) 0.61151(9) 0.09123(18) 0.0392(4) Uani d . 1 . .
H H3A 0.7823 0.6372 0.0182 0.047 Uiso calc R 1 . .
C C4 0.7524(3) 0.54374(9) 0.07970(18) 0.0425(5) Uani d . 1 . .
H H4 0.7771 0.5241 -0.0013 0.051 Uiso calc R 1 . .
C C5 0.7133(2) 0.50499(8) 0.18833(17) 0.0343(4) Uani d . 1 . .
C C6 0.6795(2) 0.53412(8) 0.30877(17) 0.0367(4) Uani d . 1 . .
H H6 0.6566 0.5083 0.3828 0.044 Uiso calc R 1 . .
C C7 0.6796(2) 0.60191(8) 0.31958(16) 0.0329(4) Uani d . 1 . .
H H7 0.6546 0.6214 0.4007 0.039 Uiso calc R 1 . .
C C8 0.6006(2) 0.39170(8) 0.21371(17) 0.0345(4) Uani d . 1 . .
C C9 0.7920(2) 0.30012(9) 0.14025(17) 0.0338(4) Uani d . 1 . .
C C10 0.8043(2) 0.22623(8) 0.14010(16) 0.0315(4) Uani d . 1 . .
C C11 0.8887(2) 0.19686(9) 0.03581(18) 0.0369(4) Uani d . 1 . .
H H11 0.9315 0.2228 -0.0316 0.044 Uiso calc R 1 . .
C C12 0.9089(2) 0.13022(9) 0.03208(19) 0.0410(4) Uani d . 1 . .
C C13 0.8521(3) 0.09051(8) 0.1325(2) 0.0414(5) Uani d . 1 . .
C C14 0.7735(2) 0.11852(8) 0.23825(18) 0.0369(4) Uani d . 1 . .
C C15 0.7476(2) 0.18583(8) 0.24020(16) 0.0326(4) Uani d . 1 . .

loop_
_atom_site_aniso_label
_atom_site_aniso_U_11
_atom_site_aniso_U_22
_atom_site_aniso_U_33
_atom_site_aniso_U_12
_atom_site_aniso_U_13
_atom_site_aniso_U_23
S1 0.0543(3) 0.0289(3) 0.0750(4) 0.0028(2) 0.0295(3) -0.0031(2)
F 0.0717(9) 0.0532(7) 0.0638(8) 0.0202(6) 0.0162(6) -0.0171(6)
F1 0.0550(7) 0.0402(6) 0.0394(6) 0.0026(5) 0.0093(5) 0.0001(5)
F2 0.0617(8) 0.0366(6) 0.0643(7) -0.0022(5) 0.0052(6) 0.0184(5)
F3 0.0688(8) 0.0237(6) 0.0975(10) 0.0083(5) 0.0051(7) -0.0067(6)
O1 0.0568(8) 0.0293(7) 0.0305(6) 0.0036(6) 0.0085(6) -0.0027(5)
O2 0.0453(8) 0.0312(7) 0.0677(9) -0.0037(6) 0.0199(7) 0.0007(6)
N1 0.0702(11) 0.0250(8) 0.0374(8) -0.0013(7) 0.0174(8) 0.0019(7)
N2 0.0480(9) 0.0228(7) 0.0488(9) -0.0001(7) 0.0181(7) -0.0001(7)
N3 0.0392(8) 0.0215(7) 0.0481(9) 0.0008(6) 0.0145(7) 0.0009(6)
C1 0.0333(9) 0.0274(9) 0.0303(9) 0.0002(7) 0.0031(7) 0.0003(7)
C2 0.0310(9) 0.0245(9) 0.0303(8) 0.0002(7) 0.0028(7) 0.0005(7)
C3 0.0559(12) 0.0280(9) 0.0359(10) -0.0041(8) 0.0166(9) 0.0013(8)
C4 0.0614(12) 0.0293(10) 0.0398(10) -0.0009(9) 0.0206(9) -0.0057(8)
C5 0.0409(10) 0.0213(9) 0.0416(10) -0.0004(7) 0.0075(8) 0.0002(7)
C6 0.0509(11) 0.0273(9) 0.0319(9) -0.0022(8) 0.0037(8) 0.0056(7)
C7 0.0432(10) 0.0288(9) 0.0269(8) -0.0004(7) 0.0042(7) -0.0007(7)
C8 0.0434(10) 0.0233(9) 0.0371(9) 0.0023(7) 0.0060(8) 0.0010(7)
C9 0.0368(10) 0.0271(9) 0.0377(9) 0.0016(7) 0.0045(7) 0.0004(7)
C10 0.0310(9) 0.0252(9) 0.0380(9) 0.0018(7) 0.0015(7) -0.0003(7)
C11 0.0342(9) 0.0341(10) 0.0426(10) 0.0040(8) 0.0043(8) 0.0013(8)
C12 0.0387(10) 0.0364(10) 0.0475(11) 0.0104(8) 0.0022(8) -0.0113(9)
C13 0.0389(10) 0.0221(9) 0.0612(12) 0.0040(8) -0.0061(9) -0.0046(9)
C14 0.0350(10) 0.0275(9) 0.0469(10) -0.0027(7) -0.0032(8) 0.0060(8)
C15 0.0296(9) 0.0313(9) 0.0366(9) 0.0018(7) 0.0022(7) -0.0011(8)

loop_
_atom_type_symbol
_atom_type_description
_atom_type_scat_dispersion_real
_atom_type_scat_dispersion_imag
_atom_type_scat_source
C C 0.0033 0.0016 'International Tables Vol C Tables 4.2.6.8 and 6.1.1.4'
H H 0.0000 0.0000 'International Tables Vol C Tables 4.2.6.8 and 6.1.1.4'
N N 0.0061 0.0033 'International Tables Vol C Tables 4.2.6.8 and 6.1.1.4'
O O 0.0106 0.0060 'International Tables Vol C Tables 4.2.6.8 and 6.1.1.4'
F F 0.0171 0.0103 'International Tables Vol C Tables 4.2.6.8 and 6.1.1.4'
S S 0.1246 0.1234 'International Tables Vol C Tables 4.2.6.8 and 6.1.1.4'

loop_
_geom_angle_atom_site_label_1
_geom_angle_atom_site_label_2
_geom_angle_atom_site_label_3
_geom_angle_site_symmetry_1
_geom_angle_site_symmetry_3
_geom_angle
_geom_angle_publ_flag
F C12 C11 . . 119.99(18) ?
F C12 C13 . . 118.62(16) ?
F1 C15 C10 . . 121.45(14) ?
F1 C15 C14 . . 116.81(15) ?
F2 C14 C13 . . 120.47(15) ?
F2 C14 C15 . . 120.04(16) ?
F3 C13 C12 . . 120.80(18) ?
F3 C13 C14 . . 119.87(18) ?
O1 C1 N1 . . 120.43(15) ?
O1 C1 C2 . . 120.47(14) ?
O2 C9 N3 . . 123.76(16) ?
O2 C9 C10 . . 120.32(15) ?
N1 C1 C2 . . 119.09(14) ?
H1B N1 H1A . . 120.0 ?
N2 C8 S1 . . 126.10(13) ?
N2 C8 N3 . . 115.14(15) ?
N3 C8 S1 . . 118.75(12) ?
N3 C9 C10 . . 115.92(14) ?
C1 N1 H1B . . 120.0 ?
C1 N1 H1A . . 120.0 ?
C2 C3 H3A . . 119.8 ?
C2 C7 H7 . . 119.5 ?
C3 C2 C1 . . 124.10(15) ?
C3 C2 C7 . . 118.74(15) ?
C3 C4 H4 . . 119.8 ?
C3 C4 C5 . . 120.31(16) ?
C4 C3 C2 . . 120.34(16) ?
C4 C3 H3A . . 119.8 ?
C4 C5 N2 . . 117.77(15) ?
C5 N2 H2 . . 116.5 ?
C5 C4 H4 . . 119.8 ?
C5 C6 H6 . . 120.1 ?
C5 C6 C7 . . 119.84(15) ?
C6 C5 N2 . . 122.40(15) ?
C6 C5 C4 . . 119.77(15) ?
C6 C7 C2 . . 120.96(15) ?
C6 C7 H7 . . 119.5 ?
C7 C2 C1 . . 117.15(14) ?
C7 C6 H6 . . 120.1 ?
C8 N2 H2 . . 116.5 ?
C8 N2 C5 . . 127.09(15) ?
C8 N3 H3 . . 115.6 ?
C9 N3 H3 . . 115.6 ?
C9 N3 C8 . . 128.85(14) ?
C10 C11 H11 . . 119.9 ?
C11 C10 C9 . . 117.41(15) ?
C11 C12 C13 . . 121.38(17) ?
C12 C11 C10 . . 120.29(17) ?
C12 C11 H11 . . 119.9 ?
C13 C14 C15 . . 119.49(16) ?
C14 C13 C12 . . 119.32(15) ?
C14 C15 C10 . . 121.71(15) ?
C15 C10 C9 . . 124.72(15) ?
C15 C10 C11 . . 117.75(15) ?

loop_
_geom_bond_atom_site_label_1
_geom_bond_atom_site_label_2
_geom_bond_site_symmetry_2
_geom_bond_distance
_geom_bond_publ_flag
S1 C8 . 1.6583(18) ?
F C12 . 1.341(2) ?
F1 C15 . 1.3458(18) ?
F2 C14 . 1.332(2) ?
F3 C13 . 1.3365(18) ?
O1 C1 . 1.2383(18) ?
O2 C9 . 1.219(2) ?
N1 H1B . 0.8600 ?
N1 H1A . 0.8600 ?
N1 C1 . 1.333(2) ?
N2 H2 . 0.8600 ?
N2 C5 . 1.423(2) ?
N2 C8 . 1.338(2) ?
N3 H3 . 0.8600 ?
N3 C8 . 1.397(2) ?
N3 C9 . 1.367(2) ?
C1 C2 . 1.493(2) ?
C2 C3 . 1.385(2) ?
C2 C7 . 1.389(2) ?
C3 H3A . 0.9300 ?
C3 C4 . 1.383(2) ?
C4 H4 . 0.9300 ?
C4 C5 . 1.386(2) ?
C5 C6 . 1.376(2) ?
C6 H6 . 0.9300 ?
C6 C7 . 1.383(2) ?
C7 H7 . 0.9300 ?
C9 C10 . 1.505(2) ?
C10 C11 . 1.393(2) ?
C10 C15 . 1.384(2) ?
C11 H11 . 0.9300 ?
C11 C12 . 1.364(2) ?
C12 C13 . 1.378(3) ?
C13 C14 . 1.370(3) ?
C14 C15 . 1.383(2) ?

loop_
_geom_hbond_atom_site_label_D
_geom_hbond_atom_site_label_H
_geom_hbond_atom_site_label_A
_geom_hbond_site_symmetry_A
_geom_hbond_distance_DH
_geom_hbond_distance_HA
_geom_hbond_distance_DA
_geom_hbond_angle_DHA
N1 H1B S1 2_655 0.86 2.69 3.4861(16) 155
N1 H1A O1 4_575 0.86 2.23 2.8654(17) 130
N2 H2 O2 . 0.86 1.97 2.6708(18) 138
N3 H3 F1 . 0.86 2.37 2.8234(17) 113
N3 H3 O1 2_645 0.86 2.09 2.9062(18) 157

loop_
_geom_torsion_atom_site_label_1
_geom_torsion_atom_site_label_2
_geom_torsion_atom_site_label_3
_geom_torsion_atom_site_label_4
_geom_torsion_site_symmetry_1
_geom_torsion_site_symmetry_2
_geom_torsion_site_symmetry_3
_geom_torsion_site_symmetry_4
_geom_torsion
_geom_torsion_publ_flag
F C12 C13 F3 . . . . 0.6(3) ?
F C12 C13 C14 . . . . 179.40(16) ?
F2 C14 C15 F1 . . . . -1.0(2) ?
F2 C14 C15 C10 . . . . 177.00(15) ?
F3 C13 C14 F2 . . . . 1.7(3) ?
F3 C13 C14 C15 . . . . -179.20(15) ?
O1 C1 C2 C3 . . . . 178.02(16) ?
O1 C1 C2 C7 . . . . -0.5(2) ?
O2 C9 C10 C11 . . . . -33.5(2) ?
O2 C9 C10 C15 . . . . 142.48(18) ?
N1 C1 C2 C3 . . . . -0.9(3) ?
N1 C1 C2 C7 . . . . -179.44(15) ?
N2 C5 C6 C7 . . . . 179.11(16) ?
N3 C9 C10 C11 . . . . 146.16(16) ?
N3 C9 C10 C15 . . . . -37.9(2) ?
C1 C2 C3 C4 . . . . -177.14(16) ?
C1 C2 C7 C6 . . . . 178.11(16) ?
C2 C3 C4 C5 . . . . -0.6(3) ?
C3 C2 C7 C6 . . . . -0.5(3) ?
C3 C4 C5 N2 . . . . -178.38(17) ?
C3 C4 C5 C6 . . . . -1.0(3) ?
C4 C5 C6 C7 . . . . 1.9(3) ?
C5 N2 C8 S1 . . . . 3.4(3) ?
C5 N2 C8 N3 . . . . -178.02(15) ?
C5 C6 C7 C2 . . . . -1.1(3) ?
C7 C2 C3 C4 . . . . 1.4(3) ?
C8 N2 C5 C4 . . . . -138.63(19) ?
C8 N2 C5 C6 . . . . 44.1(3) ?
C8 N3 C9 O2 . . . . -8.1(3) ?
C8 N3 C9 C10 . . . . 172.27(16) ?
C9 N3 C8 S1 . . . . -172.62(14) ?
C9 N3 C8 N2 . . . . 8.7(3) ?
C9 C10 C11 C12 . . . . 178.10(15) ?
C9 C10 C15 F1 . . . . 2.2(2) ?
C9 C10 C15 C14 . . . . -175.74(15) ?
C10 C11 C12 F . . . . 178.65(16) ?
C10 C11 C12 C13 . . . . -2.0(3) ?
C11 C10 C15 F1 . . . . 178.11(14) ?
C11 C10 C15 C14 . . . . 0.2(2) ?
C11 C12 C13 F3 . . . . -178.74(16) ?
C11 C12 C13 C14 . . . . 0.1(3) ?
C12 C13 C14 F2 . . . . -177.14(15) ?
C12 C13 C14 C15 . . . . 2.0(3) ?
C13 C14 C15 F1 . . . . 179.87(15) ?
C13 C14 C15 C10 . . . . -2.1(3) ?
C15 C10 C11 C12 . . . . 1.9(2) ?
